data_2231992
loop_
_publ_author_name
'Theissmann, Thomas'
'Bolte, Michael'

_publ_section_title
;
 (4<i>R</i>)-4-(Biphenyl-4-yl)-7-chloro-1,2,3,4-tetrahydroquinoline
;
_journal_coeditor_code LR2028
_journal_issue 10
_journal_name_full 'Acta Crystallographica Section E'
_journal_page_first o2747
_journal_paper_doi 10.1107/S160053681103830X
_journal_volume 67
_journal_year 2011
_chemical_formula_iupac 'C21 H18 Cl N'
_chemical_formula_moiety 'C21 H18 Cl N'
_chemical_formula_sum 'C21 H18 Cl N'
_chemical_formula_weight 319.81
_chemical_name_systematic
;
(4<i>R</i>)-4-(biphenyl-4-yl)-7-chloro-1,2,3,4-tetrahydroquinoline
;
_space_group_IT_number 19
_symmetry_cell_setting orthorhombic
_symmetry_space_group_name_Hall 'P 2ac 2ab'
_symmetry_space_group_name_H-M 'P 21 21 21'
_atom_sites_solution_hydrogens geom
_atom_sites_solution_primary direct
_atom_sites_solution_secondary difmap
_audit_creation_method SHELXL-97
_cell_angle_alpha 90.00
_cell_angle_beta 90.00
_cell_angle_gamma 90.00
_cell_formula_units_Z 4
_cell_length_a 5.5354(4)
_cell_length_b 8.0039(4)
_cell_length_c 35.8207(17)
_cell_measurement_reflns_used 18030
_cell_measurement_temperature 173(2)
_cell_measurement_theta_max 26.4
_cell_measurement_theta_min 2.3
_cell_volume 1587.03(16)
_computing_cell_refinement 'X-Area (Stoe & Cie, 2001)'
_computing_data_collection 'X-Area (Stoe & Cie, 2001)'
_computing_data_reduction 'X-Area (Stoe & Cie, 2001)'
_computing_molecular_graphics 'XP (Sheldrick, 2008)'
_computing_publication_material 'SHELXL97 (Sheldrick, 2008)'
_computing_structure_refinement 'SHELXL97 (Sheldrick, 2008)'
_computing_structure_solution 'SHELXS97 (Sheldrick, 2008)'
_diffrn_ambient_temperature 173(2)
_diffrn_measured_fraction_theta_full 0.999
_diffrn_measured_fraction_theta_max 0.998
_diffrn_measurement_device_type 'STOE IPDS II two-circle-diffractometer'
_diffrn_measurement_method \w
_diffrn_radiation_monochromator graphite
_diffrn_radiation_source 'fine-focus sealed tube'
_diffrn_radiation_type MoK\a
_diffrn_radiation_wavelength 0.71073
_diffrn_reflns_av_R_equivalents 0.0594
_diffrn_reflns_av_sigmaI/netI 0.0295
_diffrn_reflns_limit_h_max 6
_diffrn_reflns_limit_h_min -6
_diffrn_reflns_limit_k_max 9
_diffrn_reflns_limit_k_min -9
_diffrn_reflns_limit_l_max 44
_diffrn_reflns_limit_l_min -43
_diffrn_reflns_number 18042
_diffrn_reflns_theta_full 25.00
_diffrn_reflns_theta_max 25.91
_diffrn_reflns_theta_min 2.27
_diffrn_standards_number 0
_exptl_absorpt_coefficient_mu 0.240
_exptl_absorpt_correction_T_max 0.9841
_exptl_absorpt_correction_T_min 0.9209
_exptl_absorpt_correction_type multi-scan
_exptl_absorpt_process_details '(MULABS; Spek, 2009; Blessing, 1995)'
_exptl_crystal_colour colourless
_exptl_crystal_density_diffrn 1.339
_exptl_crystal_density_method 'not measured'
_exptl_crystal_description plate
_exptl_crystal_F_000 672
_exptl_crystal_size_max 0.35
_exptl_crystal_size_mid 0.21
_exptl_crystal_size_min 0.11
_refine_diff_density_max 0.209
_refine_diff_density_min -0.183
_refine_ls_abs_structure_details 'Flack (1983), 1240 Friedel pairs'
_refine_ls_abs_structure_Flack 0.01(5)
_refine_ls_extinction_coef 0.026(2)
_refine_ls_extinction_expression Fc^*^=kFc[1+0.001xFc^2^\l^3^/sin(2\q)]^-1/4^
_refine_ls_extinction_method SHELXL
_refine_ls_goodness_of_fit_ref 1.045
_refine_ls_hydrogen_treatment mixed
_refine_ls_matrix_type full
_refine_ls_number_parameters 213
_refine_ls_number_reflns 3071
_refine_ls_number_restraints 0
_refine_ls_restrained_S_all 1.045
_refine_ls_R_factor_all 0.0327
_refine_ls_R_factor_gt 0.0300
_refine_ls_shift/su_max 0.000
_refine_ls_shift/su_mean 0.000
_refine_ls_structure_factor_coef Fsqd
_refine_ls_weighting_details 'calc w=1/[\s^2^(Fo^2^)+(0.0482P)^2^+0.1208P] where P=(Fo^2^+2Fc^2^)/3'
_refine_ls_weighting_scheme calc
_refine_ls_wR_factor_gt 0.0774
_refine_ls_wR_factor_ref 0.0787
_reflns_number_gt 2867
_reflns_number_total 3071
_reflns_threshold_expression I>2\s(I)
_cod_data_source_file lr2028.cif
_cod_data_source_block I
_cod_database_code 2231992
_cod_database_fobs_code 2231992

loop_
_symmetry_equiv_pos_as_xyz
'x, y, z'
'-x+1/2, -y, z+1/2'
'-x, y+1/2, -z+1/2'
'x+1/2, -y+1/2, -z'

loop_
_atom_site_type_symbol
_atom_site_label
_atom_site_fract_x
_atom_site_fract_y
_atom_site_fract_z
_atom_site_U_iso_or_equiv
_atom_site_adp_type
_atom_site_calc_flag
_atom_site_refinement_flags
_atom_site_occupancy
_atom_site_symmetry_multiplicity
Cl Cl1 0.19210(10) 0.59051(5) 0.005768(11) 0.04965(15) Uani d . 1 1
N N1 0.1122(3) 0.01504(19) 0.06517(4) 0.0428(4) Uani d . 1 1
H H1 -0.002(5) 0.000(3) 0.0477(7) 0.059(6) Uiso d . 1 1
C C2 0.1862(4) -0.12356(19) 0.08883(4) 0.0407(4) Uani d . 1 1
H H2A 0.1373 -0.2302 0.0771 0.049 Uiso calc R 1 1
H H2B 0.1034 -0.1151 0.1133 0.049 Uiso calc R 1 1
C C3 0.4575(4) -0.12319(19) 0.09483(5) 0.0406(4) Uani d . 1 1
H H3A 0.5403 -0.1469 0.0709 0.049 Uiso calc R 1 1
H H3B 0.5017 -0.2120 0.1128 0.049 Uiso calc R 1 1
C C4 0.5406(3) 0.04765(18) 0.10990(4) 0.0317(3) Uani d . 1 1
H H4 0.7213 0.0481 0.1100 0.038 Uiso calc R 1 1
C C5 0.4573(3) 0.18288(17) 0.08315(4) 0.0281(3) Uani d . 1 1
C C6 0.2442(3) 0.15963(19) 0.06229(4) 0.0308(3) Uani d . 1 1
C C7 0.1654(3) 0.28714(19) 0.03814(4) 0.0331(3) Uani d . 1 1
H H7 0.0211 0.2739 0.0241 0.040 Uiso calc R 1 1
C C8 0.3000(3) 0.43151(18) 0.03507(4) 0.0337(3) Uani d . 1 1
C C9 0.5160(3) 0.45488(18) 0.05393(4) 0.0349(3) Uani d . 1 1
H H9 0.6092 0.5534 0.0506 0.042 Uiso calc R 1 1
C C10 0.5906(3) 0.32869(19) 0.07781(4) 0.0327(3) Uani d . 1 1
H H10 0.7381 0.3421 0.0910 0.039 Uiso calc R 1 1
C C11 0.4564(3) 0.07013(17) 0.15017(4) 0.0277(3) Uani d . 1 1
C C12 0.5861(3) -0.00906(19) 0.17846(4) 0.0319(3) Uani d . 1 1
H H12 0.7295 -0.0682 0.1723 0.038 Uiso calc R 1 1
C C13 0.5108(3) -0.00350(18) 0.21525(4) 0.0311(3) Uani d . 1 1
H H13 0.6035 -0.0590 0.2338 0.037 Uiso calc R 1 1
C C14 0.3006(3) 0.08229(16) 0.22576(4) 0.0248(3) Uani d . 1 1
C C15 0.1743(3) 0.16460(19) 0.19743(4) 0.0304(3) Uani d . 1 1
H H15 0.0325 0.2257 0.2035 0.037 Uiso calc R 1 1
C C16 0.2518(3) 0.15902(19) 0.16041(4) 0.0310(3) Uani d . 1 1
H H16 0.1628 0.2172 0.1418 0.037 Uiso calc R 1 1
C C21 0.2160(3) 0.08270(16) 0.26536(4) 0.0249(3) Uani d . 1 1
C C22 0.3477(3) 0.00061(19) 0.29322(4) 0.0351(4) Uani d . 1 1
H H22 0.4934 -0.0551 0.2868 0.042 Uiso calc R 1 1
C C23 0.2701(3) -0.0012(2) 0.33005(4) 0.0403(4) Uani d . 1 1
H H23 0.3632 -0.0577 0.3484 0.048 Uiso calc R 1 1
C C24 0.0585(3) 0.07846(19) 0.34030(4) 0.0357(4) Uani d . 1 1
H H24 0.0048 0.0762 0.3655 0.043 Uiso calc R 1 1
C C25 -0.0739(3) 0.1618(2) 0.31320(5) 0.0371(4) Uani d . 1 1
H H25 -0.2188 0.2178 0.3199 0.045 Uiso calc R 1 1
C C26 0.0041(3) 0.16382(19) 0.27635(4) 0.0321(3) Uani d . 1 1
H H26 -0.0888 0.2217 0.2582 0.039 Uiso calc R 1 1

loop_
_atom_site_aniso_label
_atom_site_aniso_U_11
_atom_site_aniso_U_22
_atom_site_aniso_U_33
_atom_site_aniso_U_12
_atom_site_aniso_U_13
_atom_site_aniso_U_23
Cl1 0.0746(3) 0.0413(2) 0.0330(2) 0.0169(2) 0.0022(2) 0.00881(16)
N1 0.0445(8) 0.0444(8) 0.0394(8) -0.0146(7) -0.0043(7) 0.0067(6)
C2 0.0615(11) 0.0297(7) 0.0309(8) -0.0111(8) 0.0079(8) -0.0035(6)
C3 0.0623(11) 0.0287(8) 0.0309(8) 0.0079(8) 0.0097(8) -0.0005(6)
C4 0.0329(7) 0.0325(7) 0.0296(7) 0.0056(6) 0.0058(6) 0.0022(6)
C5 0.0316(8) 0.0290(7) 0.0237(7) 0.0038(6) 0.0040(6) -0.0007(5)
C6 0.0341(8) 0.0337(7) 0.0246(7) -0.0020(6) 0.0060(6) -0.0018(5)
C7 0.0337(8) 0.0420(8) 0.0237(7) 0.0033(7) 0.0008(6) -0.0011(6)
C8 0.0473(9) 0.0304(7) 0.0235(7) 0.0083(7) 0.0045(7) 0.0002(5)
C9 0.0461(9) 0.0271(7) 0.0315(7) -0.0031(7) 0.0041(7) -0.0018(6)
C10 0.0351(8) 0.0345(7) 0.0284(7) -0.0023(6) 0.0025(6) -0.0044(6)
C11 0.0301(7) 0.0250(6) 0.0280(7) -0.0008(6) 0.0016(6) 0.0003(6)
C12 0.0287(7) 0.0335(8) 0.0336(8) 0.0093(6) 0.0012(6) 0.0005(6)
C13 0.0312(7) 0.0327(7) 0.0294(7) 0.0073(6) -0.0046(6) 0.0016(6)
C14 0.0253(6) 0.0214(6) 0.0278(6) -0.0025(6) -0.0017(6) -0.0012(5)
C15 0.0278(7) 0.0329(7) 0.0306(7) 0.0083(6) 0.0009(6) -0.0003(6)
C16 0.0312(8) 0.0334(7) 0.0285(7) 0.0079(6) -0.0021(6) 0.0037(6)
C21 0.0281(7) 0.0201(6) 0.0266(6) -0.0038(6) -0.0018(5) -0.0023(5)
C22 0.0377(8) 0.0345(8) 0.0330(8) 0.0069(7) 0.0011(7) 0.0025(6)
C23 0.0523(10) 0.0389(8) 0.0296(8) 0.0077(7) -0.0025(7) 0.0058(6)
C24 0.0491(9) 0.0307(7) 0.0273(7) -0.0037(7) 0.0057(7) -0.0027(6)
C25 0.0374(9) 0.0396(8) 0.0344(8) 0.0023(7) 0.0045(7) -0.0068(7)
C26 0.0317(8) 0.0345(7) 0.0302(7) 0.0036(7) -0.0027(6) -0.0013(6)

loop_
_atom_type_symbol
_atom_type_description
_atom_type_scat_dispersion_real
_atom_type_scat_dispersion_imag
_atom_type_scat_source
C C 0.0033 0.0016 'International Tables Vol C Tables 4.2.6.8 and 6.1.1.4'
H H 0.0000 0.0000 'International Tables Vol C Tables 4.2.6.8 and 6.1.1.4'
Cl Cl 0.1484 0.1585 'International Tables Vol C Tables 4.2.6.8 and 6.1.1.4'
N N 0.0061 0.0033 'International Tables Vol C Tables 4.2.6.8 and 6.1.1.4'

loop_
_geom_angle_atom_site_label_1
_geom_angle_atom_site_label_2
_geom_angle_atom_site_label_3
_geom_angle
C6 N1 C2 122.48(15)
C6 N1 H1 115.7(15)
C2 N1 H1 120.3(15)
N1 C2 C3 111.07(14)
N1 C2 H2A 109.4
C3 C2 H2A 109.4
N1 C2 H2B 109.4
C3 C2 H2B 109.4
H2A C2 H2B 108.0
C2 C3 C4 110.31(13)
C2 C3 H3A 109.6
C4 C3 H3A 109.6
C2 C3 H3B 109.6
C4 C3 H3B 109.6
H3A C3 H3B 108.1
C5 C4 C11 114.82(12)
C5 C4 C3 108.73(13)
C11 C4 C3 110.15(12)
C5 C4 H4 107.6
C11 C4 H4 107.6
C3 C4 H4 107.6
C10 C5 C6 118.75(14)
C10 C5 C4 121.53(14)
C6 C5 C4 119.69(13)
N1 C6 C7 119.52(15)
N1 C6 C5 121.15(14)
C7 C6 C5 119.33(14)
C8 C7 C6 119.28(14)
C8 C7 H7 120.4
C6 C7 H7 120.4
C7 C8 C9 122.71(14)
C7 C8 Cl1 118.13(13)
C9 C8 Cl1 119.17(12)
C8 C9 C10 117.34(14)
C8 C9 H9 121.3
C10 C9 H9 121.3
C9 C10 C5 122.47(15)
C9 C10 H10 118.8
C5 C10 H10 118.8
C16 C11 C12 117.50(13)
C16 C11 C4 124.03(13)
C12 C11 C4 118.41(13)
C13 C12 C11 121.50(13)
C13 C12 H12 119.2
C11 C12 H12 119.2
C12 C13 C14 121.44(13)
C12 C13 H13 119.3
C14 C13 H13 119.3
C15 C14 C13 116.80(13)
C15 C14 C21 122.13(12)
C13 C14 C21 121.06(12)
C16 C15 C14 121.43(13)
C16 C15 H15 119.3
C14 C15 H15 119.3
C11 C16 C15 121.28(13)
C11 C16 H16 119.4
C15 C16 H16 119.4
C26 C21 C22 117.03(13)
C26 C21 C14 122.11(12)
C22 C21 C14 120.86(13)
C23 C22 C21 121.44(15)
C23 C22 H22 119.3
C21 C22 H22 119.3
C24 C23 C22 120.65(15)
C24 C23 H23 119.7
C22 C23 H23 119.7
C23 C24 C25 118.89(14)
C23 C24 H24 120.6
C25 C24 H24 120.6
C24 C25 C26 120.44(15)
C24 C25 H25 119.8
C26 C25 H25 119.8
C25 C26 C21 121.54(14)
C25 C26 H26 119.2
C21 C26 H26 119.2

loop_
_geom_bond_atom_site_label_1
_geom_bond_atom_site_label_2
_geom_bond_distance
Cl1 C8 1.7545(15)
N1 C6 1.372(2)
N1 C2 1.455(2)
N1 H1 0.90(3)
C2 C3 1.517(3)
C2 H2A 0.9900
C2 H2B 0.9900
C3 C4 1.540(2)
C3 H3A 0.9900
C3 H3B 0.9900
C4 C5 1.5175(19)
C4 C11 1.5267(19)
C4 H4 1.0000
C5 C10 1.394(2)
C5 C6 1.409(2)
C6 C7 1.407(2)
C7 C8 1.379(2)
C7 H7 0.9500
C8 C9 1.386(2)
C9 C10 1.386(2)
C9 H9 0.9500
C10 H10 0.9500
C11 C16 1.387(2)
C11 C12 1.394(2)
C12 C13 1.383(2)
C12 H12 0.9500
C13 C14 1.402(2)
C13 H13 0.9500
C14 C15 1.397(2)
C14 C21 1.4937(19)
C15 C16 1.395(2)
C15 H15 0.9500
C16 H16 0.9500
C21 C26 1.398(2)
C21 C22 1.399(2)
C22 C23 1.388(2)
C22 H22 0.9500
C23 C24 1.383(2)
C23 H23 0.9500
C24 C25 1.387(2)
C24 H24 0.9500
C25 C26 1.389(2)
C25 H25 0.9500
C26 H26 0.9500

loop_
_geom_hbond_atom_site_label_D
_geom_hbond_atom_site_label_H
_geom_hbond_atom_site_label_A
_geom_hbond_site_symmetry_A
_geom_hbond_distance_DH
_geom_hbond_distance_HA
_geom_hbond_distance_DA
_geom_hbond_angle_DHA
N1 H1 Cl1 4_455 0.90(3) 2.66(3) 3.5466(17) 171(2)

loop_
_geom_torsion_atom_site_label_1
_geom_torsion_atom_site_label_2
_geom_torsion_atom_site_label_3
_geom_torsion_atom_site_label_4
_geom_torsion
C6 N1 C2 C3 -25.4(2)
N1 C2 C3 C4 54.08(17)
C2 C3 C4 C5 -55.71(17)
C2 C3 C4 C11 70.92(17)
C11 C4 C5 C10 88.01(17)
C3 C4 C5 C10 -148.10(14)
C11 C4 C5 C6 -93.87(16)
C3 C4 C5 C6 30.02(18)
C2 N1 C6 C7 178.40(14)
C2 N1 C6 C5 -1.7(2)
C10 C5 C6 N1 176.93(14)
C4 C5 C6 N1 -1.2(2)
C10 C5 C6 C7 -3.2(2)
C4 C5 C6 C7 178.64(13)
N1 C6 C7 C8 -179.37(14)
C5 C6 C7 C8 0.7(2)
C6 C7 C8 C9 2.3(2)
C6 C7 C8 Cl1 -178.17(11)
C7 C8 C9 C10 -2.6(2)
Cl1 C8 C9 C10 177.80(11)
C8 C9 C10 C5 0.0(2)
C6 C5 C10 C9 2.8(2)
C4 C5 C10 C9 -179.01(14)
C5 C4 C11 C16 24.9(2)
C3 C4 C11 C16 -98.23(17)
C5 C4 C11 C12 -157.97(14)
C3 C4 C11 C12 78.90(17)
C16 C11 C12 C13 1.8(2)
C4 C11 C12 C13 -175.56(15)
C11 C12 C13 C14 -0.1(2)
C12 C13 C14 C15 -1.3(2)
C12 C13 C14 C21 177.88(14)
C13 C14 C15 C16 1.1(2)
C21 C14 C15 C16 -178.13(13)
C12 C11 C16 C15 -2.0(2)
C4 C11 C16 C15 175.14(14)
C14 C15 C16 C11 0.6(2)
C15 C14 C21 C26 0.8(2)
C13 C14 C21 C26 -178.40(13)
C15 C14 C21 C22 -179.32(14)
C13 C14 C21 C22 1.5(2)
C26 C21 C22 C23 0.5(2)
C14 C21 C22 C23 -179.43(14)
C21 C22 C23 C24 0.1(2)
C22 C23 C24 C25 -0.6(2)
C23 C24 C25 C26 0.5(2)
C24 C25 C26 C21 0.1(2)
C22 C21 C26 C25 -0.6(2)
C14 C21 C26 C25 179.31(14)

loop_
_cod_related_entry_id
_cod_related_entry_database
_cod_related_entry_code
1 ChemSpider 30657054
